data_7114749
loop_
_publ_author_name
'Angeloni, Alessandro'
'Orpen, A. Guy'

_publ_section_title
;
 Control of hydrogen bond network dimensionality in tetrachloroplatinate
 salts
;
_journal_issue 4
_journal_name_full 'Chemical Communications'
_journal_page_first 343
_journal_paper_doi 10.1039/b009515j
_journal_year 2001
_chemical_formula_sum 'C12 H14 Cl4 N4 O2 Pt'
_chemical_formula_weight 583.16
_chemical_name_systematic
; 
? 
;
_space_group_IT_number 2
_symmetry_cell_setting triclinic
_symmetry_space_group_name_Hall '-P 1'
_symmetry_space_group_name_H-M 'P -1'
_atom_sites_solution_hydrogens geom
_atom_sites_solution_primary direct
_atom_sites_solution_secondary difmap
_audit_creation_method SHELXL-97
_cell_angle_alpha 88.779(15)
_cell_angle_beta 72.911(19)
_cell_angle_gamma 89.466(19)
_cell_formula_units_Z 1
_cell_length_a 6.8888(13)
_cell_length_b 7.7068(18)
_cell_length_c 8.2032(15)
_cell_measurement_reflns_used 77
_cell_measurement_temperature 173(2)
_cell_volume 416.19(15)
_computing_cell_refinement 'SMART (Siemens, 1995b)'
_computing_data_collection 'SMART (Siemens, 1995b)'
_computing_data_reduction 'SMART (Siemens, 1995b)'
_computing_molecular_graphics 'SHELXTL (Siemens, 1995a)'
_computing_publication_material 'SHELXTL (Siemens, 1995a)'
_computing_structure_refinement 'SHELXL-97 (Sheldrick, 1997)'
_computing_structure_solution 'SHELXS-97 (Sheldrick, 1990)'
_diffrn_ambient_temperature 173(2)
_diffrn_measured_fraction_theta_full 0.992
_diffrn_measured_fraction_theta_max 0.992
_diffrn_measurement_device_type 'Siemens SMART CCD diffractometer'
_diffrn_measurement_method '\w rotation with narrow frames'
_diffrn_radiation_monochromator graphite
_diffrn_radiation_source 'fine-focus sealed tube'
_diffrn_radiation_type MoK\a
_diffrn_radiation_wavelength 0.71073
_diffrn_reflns_av_R_equivalents 0.0228
_diffrn_reflns_av_sigmaI/netI 0.0190
_diffrn_reflns_limit_h_max 8
_diffrn_reflns_limit_h_min -8
_diffrn_reflns_limit_k_max 9
_diffrn_reflns_limit_k_min -9
_diffrn_reflns_limit_l_max 10
_diffrn_reflns_limit_l_min -10
_diffrn_reflns_number 4377
_diffrn_reflns_theta_full 27.51
_diffrn_reflns_theta_max 27.51
_diffrn_reflns_theta_min 2.60
_exptl_absorpt_coefficient_mu 9.083
_exptl_absorpt_correction_T_max 0.261655
_exptl_absorpt_correction_T_min 0.147804
_exptl_absorpt_correction_type multi-scan
_exptl_absorpt_process_details
; 
G. M. Sheldrick. SADABS: A program for absorption correction with the
Siemens
SMART system; University of G\"ottingen: Germany, 1996. 
;
_exptl_crystal_colour orange
_exptl_crystal_density_diffrn 2.327
_exptl_crystal_density_method 'not measured'
_exptl_crystal_description block
_exptl_crystal_F_000 276
_exptl_crystal_size_max 0.4
_exptl_crystal_size_mid 0.3
_exptl_crystal_size_min 0.2
_refine_diff_density_max 1.005
_refine_diff_density_min -1.029
_refine_diff_density_rms 0.115
_refine_ls_extinction_coef 0.0040(9)
_refine_ls_extinction_expression Fc^*^=kFc[1+0.001xFc^2^\l^3^/sin(2\q)]^-1/4^
_refine_ls_extinction_method SHELXL
_refine_ls_goodness_of_fit_ref 1.049
_refine_ls_hydrogen_treatment mixed
_refine_ls_matrix_type full
_refine_ls_number_parameters 107
_refine_ls_number_reflns 1900
_refine_ls_number_restraints 0
_refine_ls_restrained_S_all 1.049
_refine_ls_R_factor_all 0.0179
_refine_ls_R_factor_gt 0.0179
_refine_ls_shift/su_max 0.002
_refine_ls_shift/su_mean 0.000
_refine_ls_structure_factor_coef Fsqd
_refine_ls_weighting_details 'calc w=1/[\s^2^(Fo^2^)+(0.0338P)^2^+0.3338P] where P=(Fo^2^+2Fc^2^)/3'
_refine_ls_weighting_scheme calc
_refine_ls_wR_factor_gt 0.0472
_refine_ls_wR_factor_ref 0.0472
_reflns_number_gt 1900
_reflns_number_total 1900
_reflns_threshold_expression >2sigma(I)
_cod_data_source_file b009515j.txt
_cod_data_source_block 5elrond
_cod_original_sg_symbol_H-M P-1
_cod_database_code 7114749

loop_
_symmetry_equiv_pos_as_xyz
'x, y, z'
'-x, -y, -z'

loop_
_atom_site_label
_atom_site_type_symbol
_atom_site_fract_x
_atom_site_fract_y
_atom_site_fract_z
_atom_site_U_iso_or_equiv
_atom_site_adp_type
_atom_site_occupancy
_atom_site_symmetry_multiplicity
_atom_site_calc_flag
_atom_site_refinement_flags
Pt1 Pt 0.5000 0.5000 1.5000 0.02086(8) Uani 1 2 d S
Cl1 Cl 0.69930(12) 0.68231(11) 1.60281(10) 0.03044(16) Uani 1 1 d .
Cl2 Cl 0.23011(12) 0.54199(11) 1.74071(10) 0.03100(17) Uani 1 1 d .
O1 O 0.7981(4) 0.9707(4) 1.1885(4) 0.0418(6) Uani 1 1 d .
N1 N 0.1172(4) 0.7231(4) 1.2999(4) 0.0310(6) Uani 1 1 d .
H1A H -0.0063 0.6898 1.3437 0.037 Uiso 1 1 calc R
N2 N 0.8274(5) 0.8448(5) 0.9370(4) 0.0373(7) Uani 1 1 d .
H2A H 0.9518 0.8763 0.8940 0.045 Uiso 1 1 calc R
H2B H 0.7687 0.7858 0.8773 0.045 Uiso 1 1 calc R
C3 C 0.5078(5) 0.8269(4) 1.1607(4) 0.0248(6) Uani 1 1 d .
C2 C 0.4121(5) 0.7318(5) 1.0660(4) 0.0308(7) Uani 1 1 d .
H2C H 0.4802 0.7032 0.9541 0.037 Uiso 1 1 calc R
C4 C 0.4011(6) 0.8702(5) 1.3258(4) 0.0311(7) Uani 1 1 d .
H4A H 0.4628 0.9362 1.3902 0.037 Uiso 1 1 calc R
C6 C 0.7267(5) 0.8871(5) 1.0946(5) 0.0307(7) Uani 1 1 d .
C5 C 0.2043(6) 0.8158(5) 1.3945(4) 0.0322(7) Uani 1 1 d .
H5A H 0.1324 0.8433 1.5058 0.039 Uiso 1 1 calc R
C1 C 0.2146(6) 0.6798(5) 1.1396(5) 0.0349(7) Uani 1 1 d .
H1B H 0.1489 0.6146 1.0778 0.042 Uiso 1 1 calc R

loop_
_atom_site_aniso_label
_atom_site_aniso_U_11
_atom_site_aniso_U_22
_atom_site_aniso_U_33
_atom_site_aniso_U_23
_atom_site_aniso_U_13
_atom_site_aniso_U_12
Pt1 0.01863(10) 0.02325(10) 0.01985(10) -0.00171(5) -0.00420(6) -0.00091(5)
Cl1 0.0260(4) 0.0378(4) 0.0257(3) -0.0068(3) -0.0042(3) -0.0074(3)
Cl2 0.0233(4) 0.0401(4) 0.0257(4) -0.0084(3) -0.0006(3) -0.0046(3)
O1 0.0341(14) 0.0465(16) 0.0477(15) -0.0011(12) -0.0163(12) -0.0139(11)
N1 0.0224(13) 0.0381(15) 0.0297(14) 0.0030(11) -0.0036(11) -0.0025(11)
N2 0.0227(14) 0.0531(19) 0.0353(15) 0.0052(13) -0.0070(11) -0.0123(12)
C3 0.0222(14) 0.0255(14) 0.0268(15) 0.0009(11) -0.0077(11) -0.0009(11)
C2 0.0291(16) 0.0380(18) 0.0237(14) -0.0051(12) -0.0051(12) -0.0039(13)
C4 0.0344(17) 0.0322(17) 0.0299(16) -0.0049(13) -0.0141(13) -0.0003(13)
C6 0.0217(15) 0.0311(16) 0.0405(18) 0.0073(13) -0.0116(13) -0.0046(12)
C5 0.0317(17) 0.0385(18) 0.0234(14) -0.0023(12) -0.0036(12) 0.0039(13)
C1 0.0304(17) 0.0421(19) 0.0325(17) -0.0064(14) -0.0089(14) -0.0075(14)

loop_
_atom_type_symbol
_atom_type_description
_atom_type_scat_dispersion_real
_atom_type_scat_dispersion_imag
_atom_type_scat_source
C C 0.0033 0.0016 'International Tables Vol C Tables 4.2.6.8 and 6.1.1.4'
H H 0.0000 0.0000 'International Tables Vol C Tables 4.2.6.8 and 6.1.1.4'
N N 0.0061 0.0033 'International Tables Vol C Tables 4.2.6.8 and 6.1.1.4'
O O 0.0106 0.0060 'International Tables Vol C Tables 4.2.6.8 and 6.1.1.4'
Cl Cl 0.1484 0.1585 'International Tables Vol C Tables 4.2.6.8 and 6.1.1.4'
Pt Pt -1.7033 8.3905 'International Tables Vol C Tables 4.2.6.8 and 6.1.1.4'

loop_
_geom_angle_atom_site_label_1
_geom_angle_atom_site_label_2
_geom_angle_atom_site_label_3
_geom_angle
_geom_angle_site_symmetry_1
_geom_angle_site_symmetry_3
Cl2 Pt1 Cl2 180.00(4) 2_668 .
Cl2 Pt1 Cl1 89.44(3) 2_668 .
Cl2 Pt1 Cl1 90.56(3) . .
Cl2 Pt1 Cl1 90.56(3) 2_668 2_668
Cl2 Pt1 Cl1 89.44(3) . 2_668
Cl1 Pt1 Cl1 179.999(2) . 2_668
C5 N1 C1 122.5(3) . .
C2 C3 C4 119.1(3) . .
C2 C3 C6 123.7(3) . .
C4 C3 C6 117.2(3) . .
C1 C2 C3 119.1(3) . .
C5 C4 C3 120.0(3) . .
O1 C6 N2 124.4(3) . .
O1 C6 C3 118.8(3) . .
N2 C6 C3 116.7(3) . .
N1 C5 C4 119.3(3) . .
N1 C1 C2 120.0(3) . .

loop_
_geom_bond_atom_site_label_1
_geom_bond_atom_site_label_2
_geom_bond_distance
_geom_bond_site_symmetry_2
Pt1 Cl2 2.3062(7) 2_668
Pt1 Cl2 2.3063(7) .
Pt1 Cl1 2.3103(8) .
Pt1 Cl1 2.3103(8) 2_668
O1 C6 1.225(5) .
N1 C5 1.333(5) .
N1 C1 1.336(5) .
N2 C6 1.321(5) .
C3 C2 1.382(5) .
C3 C4 1.385(5) .
C3 C6 1.518(4) .
C2 C1 1.375(5) .
C4 C5 1.372(5) .
